data_7119596
loop_
_publ_author_name
'Dange, Deepak'
'Sindlinger, Christian P.'
'Aldridge, Simon'
'Jones, Cameron'

_publ_section_title
;
 Boryl substituted group 13 metallylenes: complexes with an iron carbonyl
 fragment.
;
_journal_issue 1
_journal_name_full 'Chemical communications (Cambridge, England)'
_journal_page_first 149
_journal_page_last 152
_journal_paper_doi 10.1039/c6cc08449d
_journal_volume 53
_journal_year 2016
_chemical_formula_sum 'C52 H72 B2 Br In N4'
_chemical_formula_weight 969.49
_chemical_name_systematic
; 
 ? 
;
_space_group_IT_number 14
_symmetry_cell_setting monoclinic
_symmetry_space_group_name_Hall '-P 2yn'
_symmetry_space_group_name_H-M 'P 1 21/n 1'
_atom_sites_solution_hydrogens geom
_atom_sites_solution_primary direct
_atom_sites_solution_secondary difmap
_audit_creation_method SHELXL-97
_cell_angle_alpha 90.00
_cell_angle_beta 93.175(3)
_cell_angle_gamma 90.00
_cell_formula_units_Z 4
_cell_length_a 12.5003(4)
_cell_length_b 21.3651(8)
_cell_length_c 19.6630(7)
_cell_measurement_reflns_used 5929
_cell_measurement_temperature 123(2)
_cell_measurement_theta_max 29.10
_cell_measurement_theta_min 1.97
_cell_volume 5243.3(3)
_computing_cell_refinement 'Bruker SAINT'
_computing_data_collection 'Bruker APEX2'
_computing_data_reduction 'Bruker SAINT'
_computing_molecular_graphics 'Bruker SHELXTL'
_computing_publication_material 'Bruker SHELXTL'
_computing_structure_refinement 'SHELXL-97 (Sheldrick, 1997)'
_computing_structure_solution 'SHELXS-97 (Sheldrick 2008)'
_diffrn_ambient_temperature 123(2)
_diffrn_measured_fraction_theta_full 0.993
_diffrn_measured_fraction_theta_max 0.993
_diffrn_measurement_device_type 'Bruker Apex X8'
_diffrn_radiation_monochromator graphite
_diffrn_radiation_source 'fine-focus sealed tube'
_diffrn_radiation_type MoK\a
_diffrn_radiation_wavelength 0.71073
_diffrn_reflns_av_R_equivalents 0.0298
_diffrn_reflns_av_sigmaI/netI 0.0509
_diffrn_reflns_limit_h_max 14
_diffrn_reflns_limit_h_min -15
_diffrn_reflns_limit_k_max 26
_diffrn_reflns_limit_k_min -20
_diffrn_reflns_limit_l_max 24
_diffrn_reflns_limit_l_min -16
_diffrn_reflns_number 20658
_diffrn_reflns_theta_full 26.00
_diffrn_reflns_theta_max 26.00
_diffrn_reflns_theta_min 3.04
_exptl_absorpt_coefficient_mu 1.248
_exptl_absorpt_correction_T_max 0.864
_exptl_absorpt_correction_T_min 0.768
_exptl_absorpt_correction_type multi-scan
_exptl_absorpt_process_details 'Sortav (Blessing)'
_exptl_crystal_colour colourless
_exptl_crystal_density_diffrn 1.228
_exptl_crystal_density_method 'not measured'
_exptl_crystal_description block
_exptl_crystal_F_000 2024
_exptl_crystal_size_max 0.22
_exptl_crystal_size_mid 0.18
_exptl_crystal_size_min 0.12
_refine_diff_density_max 0.956
_refine_diff_density_min -1.022
_refine_diff_density_rms 0.077
_refine_ls_extinction_method none
_refine_ls_goodness_of_fit_ref 1.023
_refine_ls_hydrogen_treatment constr
_refine_ls_matrix_type full
_refine_ls_number_parameters 557
_refine_ls_number_reflns 10243
_refine_ls_number_restraints 0
_refine_ls_restrained_S_all 1.023
_refine_ls_R_factor_all 0.0604
_refine_ls_R_factor_gt 0.0372
_refine_ls_shift/su_max 0.002
_refine_ls_shift/su_mean 0.000
_refine_ls_structure_factor_coef Fsqd
_refine_ls_weighting_details 'calc w=1/[\s^2^(Fo^2^)+(0.0373P)^2^+1.9889P] where P=(Fo^2^+2Fc^2^)/3'
_refine_ls_weighting_scheme calc
_refine_ls_wR_factor_gt 0.0795
_refine_ls_wR_factor_ref 0.0887
_reflns_number_gt 7749
_reflns_number_total 10243
_reflns_threshold_expression >2sigma(I)
_cod_data_source_file c6cc08449d4.cif
_cod_data_source_block cmpd1S
_cod_original_sg_symbol_H-M P2(1)/n
_cod_database_code 7119596

loop_
_symmetry_equiv_pos_as_xyz
'x, y, z'
'-x+1/2, y+1/2, -z+1/2'
'-x, -y, -z'
'x-1/2, -y-1/2, z-1/2'

loop_
_atom_site_label
_atom_site_type_symbol
_atom_site_fract_x
_atom_site_fract_y
_atom_site_fract_z
_atom_site_U_iso_or_equiv
_atom_site_adp_type
_atom_site_occupancy
_atom_site_symmetry_multiplicity
_atom_site_calc_flag
_atom_site_refinement_flags
In1 In 0.508583(14) 0.222614(9) 0.764561(10) 0.02012(7) Uani 1 1 d .
Br1 Br 0.48265(4) 0.224397(17) 0.634101(18) 0.06477(14) Uani 1 1 d .
N1 N 0.40685(16) 0.09073(10) 0.82249(11) 0.0181(5) Uani 1 1 d .
N2 N 0.56118(16) 0.07117(10) 0.77177(11) 0.0185(5) Uani 1 1 d .
N3 N 0.46664(16) 0.37409(10) 0.77688(12) 0.0219(5) Uani 1 1 d .
N4 N 0.63911(16) 0.35333(10) 0.80985(11) 0.0190(5) Uani 1 1 d .
C1 C 0.4263(2) 0.02659(13) 0.82308(14) 0.0249(6) Uani 1 1 d .
H1 H 0.3812 -0.0042 0.8415 0.030 Uiso 1 1 calc R
C2 C 0.5184(2) 0.01489(13) 0.79375(14) 0.0249(6) Uani 1 1 d .
H2 H 0.5495 -0.0253 0.7887 0.030 Uiso 1 1 calc R
C3 C 0.31389(19) 0.11501(12) 0.85391(14) 0.0194(6) Uani 1 1 d .
C4 C 0.3125(2) 0.11430(13) 0.92492(14) 0.0236(6) Uani 1 1 d .
C5 C 0.2189(2) 0.13381(14) 0.95436(15) 0.0289(7) Uani 1 1 d .
H5 H 0.2155 0.1333 1.0025 0.035 Uiso 1 1 calc R
C6 C 0.1312(2) 0.15379(15) 0.91428(16) 0.0341(8) Uani 1 1 d .
H6 H 0.0678 0.1664 0.9350 0.041 Uiso 1 1 calc R
C7 C 0.1351(2) 0.15552(15) 0.84491(16) 0.0324(7) Uani 1 1 d .
H7 H 0.0745 0.1701 0.8182 0.039 Uiso 1 1 calc R
C8 C 0.2264(2) 0.13625(13) 0.81235(14) 0.0237(6) Uani 1 1 d .
C9 C 0.4089(2) 0.09457(14) 0.97028(14) 0.0272(7) Uani 1 1 d .
H9 H 0.4647 0.0786 0.9402 0.033 Uiso 1 1 calc R
C10 C 0.4562(3) 0.15047(17) 1.00978(18) 0.0458(9) Uani 1 1 d .
H10A H 0.4767 0.1829 0.9777 0.069 Uiso 1 1 calc R
H10B H 0.5196 0.1371 1.0375 0.069 Uiso 1 1 calc R
H10C H 0.4028 0.1674 1.0394 0.069 Uiso 1 1 calc R
C11 C 0.3801(3) 0.04131(15) 1.01817(16) 0.0378(8) Uani 1 1 d .
H11A H 0.4432 0.0303 1.0476 0.057 Uiso 1 1 calc R
H11B H 0.3567 0.0047 0.9912 0.057 Uiso 1 1 calc R
H11C H 0.3222 0.0549 1.0463 0.057 Uiso 1 1 calc R
C12 C 0.2272(2) 0.13450(14) 0.73530(14) 0.0288(7) Uani 1 1 d .
H12 H 0.3034 0.1386 0.7229 0.035 Uiso 1 1 calc R
C13 C 0.1862(3) 0.07127(18) 0.70890(18) 0.0516(10) Uani 1 1 d .
H13A H 0.2319 0.0379 0.7285 0.077 Uiso 1 1 calc R
H13B H 0.1879 0.0703 0.6591 0.077 Uiso 1 1 calc R
H13C H 0.1125 0.0651 0.7221 0.077 Uiso 1 1 calc R
C14 C 0.1640(3) 0.18765(19) 0.70017(18) 0.0571(11) Uani 1 1 d .
H14A H 0.0875 0.1823 0.7073 0.086 Uiso 1 1 calc R
H14B H 0.1753 0.1869 0.6513 0.086 Uiso 1 1 calc R
H14C H 0.1885 0.2278 0.7194 0.086 Uiso 1 1 calc R
C15 C 0.6624(2) 0.07301(12) 0.73922(14) 0.0203(6) Uani 1 1 d .
C16 C 0.6626(2) 0.06783(13) 0.66836(14) 0.0230(6) Uani 1 1 d .
C17 C 0.7614(2) 0.07238(13) 0.63879(15) 0.0275(7) Uani 1 1 d .
H17 H 0.7641 0.0698 0.5907 0.033 Uiso 1 1 calc R
C18 C 0.8552(2) 0.08061(13) 0.67834(16) 0.0285(7) Uani 1 1 d .
H18 H 0.9214 0.0843 0.6572 0.034 Uiso 1 1 calc R
C19 C 0.8530(2) 0.08350(13) 0.74808(16) 0.0279(7) Uani 1 1 d .
H19 H 0.9183 0.0884 0.7747 0.033 Uiso 1 1 calc R
C20 C 0.7565(2) 0.07938(12) 0.78069(14) 0.0220(6) Uani 1 1 d .
C21 C 0.5609(2) 0.05491(16) 0.62488(15) 0.0340(8) Uani 1 1 d .
H21 H 0.5005 0.0763 0.6468 0.041 Uiso 1 1 calc R
C22 C 0.5637(3) 0.07959(19) 0.55210(16) 0.0480(10) Uani 1 1 d .
H22A H 0.5844 0.1238 0.5531 0.072 Uiso 1 1 calc R
H22B H 0.4926 0.0752 0.5290 0.072 Uiso 1 1 calc R
H22C H 0.6160 0.0556 0.5274 0.072 Uiso 1 1 calc R
C23 C 0.5366(3) -0.01541(18) 0.62327(18) 0.0520(10) Uani 1 1 d .
H23A H 0.5958 -0.0378 0.6035 0.078 Uiso 1 1 calc R
H23B H 0.4702 -0.0229 0.5956 0.078 Uiso 1 1 calc R
H23C H 0.5281 -0.0304 0.6698 0.078 Uiso 1 1 calc R
C24 C 0.7551(2) 0.08240(14) 0.85739(14) 0.0260(6) Uani 1 1 d .
H24 H 0.6854 0.0643 0.8705 0.031 Uiso 1 1 calc R
C25 C 0.7592(3) 0.15005(15) 0.88230(17) 0.0432(9) Uani 1 1 d .
H25A H 0.8277 0.1689 0.8714 0.065 Uiso 1 1 calc R
H25B H 0.7524 0.1509 0.9317 0.065 Uiso 1 1 calc R
H25C H 0.7002 0.1737 0.8598 0.065 Uiso 1 1 calc R
C26 C 0.8449(2) 0.04369(15) 0.89339(16) 0.0372(8) Uani 1 1 d .
H26A H 0.8425 0.0008 0.8758 0.056 Uiso 1 1 calc R
H26B H 0.8352 0.0431 0.9425 0.056 Uiso 1 1 calc R
H26C H 0.9145 0.0625 0.8849 0.056 Uiso 1 1 calc R
C27 C 0.5209(2) 0.43035(13) 0.79135(14) 0.0254(6) Uani 1 1 d .
H27 H 0.4899 0.4709 0.7883 0.030 Uiso 1 1 calc R
C28 C 0.6230(2) 0.41798(13) 0.81019(14) 0.0243(6) Uani 1 1 d .
H28 H 0.6763 0.4484 0.8220 0.029 Uiso 1 1 calc R
C29 C 0.3520(2) 0.37194(13) 0.76453(17) 0.0289(7) Uani 1 1 d .
C30 C 0.3079(2) 0.37841(14) 0.69776(18) 0.0350(8) Uani 1 1 d .
C31 C 0.1960(3) 0.37539(15) 0.6888(2) 0.0494(10) Uani 1 1 d .
H31 H 0.1632 0.3784 0.6442 0.059 Uiso 1 1 calc R
C32 C 0.1331(3) 0.36814(17) 0.7429(3) 0.0605(13) Uani 1 1 d .
H32 H 0.0574 0.3666 0.7353 0.073 Uiso 1 1 calc R
C33 C 0.1774(3) 0.36309(17) 0.8078(2) 0.0548(11) Uani 1 1 d .
H33 H 0.1322 0.3588 0.8448 0.066 Uiso 1 1 calc R
C34 C 0.2886(2) 0.36415(15) 0.82040(19) 0.0395(8) Uani 1 1 d .
C35 C 0.3762(3) 0.39035(15) 0.63860(17) 0.0386(8) Uani 1 1 d .
H35 H 0.4488 0.3723 0.6502 0.046 Uiso 1 1 calc R
C36 C 0.3326(3) 0.3596(2) 0.5720(2) 0.0680(13) Uani 1 1 d .
H36A H 0.3185 0.3152 0.5802 0.102 Uiso 1 1 calc R
H36B H 0.3855 0.3637 0.5373 0.102 Uiso 1 1 calc R
H36C H 0.2659 0.3804 0.5561 0.102 Uiso 1 1 calc R
C37 C 0.3899(3) 0.46086(16) 0.62706(19) 0.0461(9) Uani 1 1 d .
H37A H 0.3195 0.4801 0.6175 0.069 Uiso 1 1 calc R
H37B H 0.4346 0.4677 0.5883 0.069 Uiso 1 1 calc R
H37C H 0.4243 0.4799 0.6680 0.069 Uiso 1 1 calc R
C38 C 0.3370(3) 0.36027(17) 0.89220(19) 0.0471(9) Uani 1 1 d .
H38 H 0.4151 0.3515 0.8890 0.056 Uiso 1 1 calc R
C39 C 0.2907(4) 0.3070(2) 0.9334(2) 0.0804(15) Uani 1 1 d .
H39A H 0.2144 0.3147 0.9388 0.121 Uiso 1 1 calc R
H39B H 0.3285 0.3050 0.9783 0.121 Uiso 1 1 calc R
H39C H 0.2997 0.2673 0.9094 0.121 Uiso 1 1 calc R
C40 C 0.3275(4) 0.4227(2) 0.9298(2) 0.0820(15) Uani 1 1 d .
H40A H 0.3630 0.4557 0.9047 0.123 Uiso 1 1 calc R
H40B H 0.3618 0.4191 0.9756 0.123 Uiso 1 1 calc R
H40C H 0.2517 0.4333 0.9330 0.123 Uiso 1 1 calc R
C41 C 0.74082(19) 0.32809(12) 0.83339(14) 0.0205(6) Uani 1 1 d .
C42 C 0.7687(2) 0.32924(13) 0.90334(15) 0.0251(6) Uani 1 1 d .
C43 C 0.8711(2) 0.30855(15) 0.92510(16) 0.0332(7) Uani 1 1 d .
H43 H 0.8924 0.3092 0.9722 0.040 Uiso 1 1 calc R
C44 C 0.9414(2) 0.28728(15) 0.87871(18) 0.0378(8) Uani 1 1 d .
H44 H 1.0114 0.2745 0.8941 0.045 Uiso 1 1 calc R
C45 C 0.9111(2) 0.28438(14) 0.81026(18) 0.0334(7) Uani 1 1 d .
H45 H 0.9600 0.2683 0.7793 0.040 Uiso 1 1 calc R
C46 C 0.8106(2) 0.30460(13) 0.78569(15) 0.0248(6) Uani 1 1 d .
C47 C 0.6890(2) 0.34987(15) 0.95457(15) 0.0308(7) Uani 1 1 d .
H47 H 0.6278 0.3706 0.9285 0.037 Uiso 1 1 calc R
C48 C 0.7346(3) 0.3967(2) 1.0062(2) 0.0676(13) Uani 1 1 d .
H48A H 0.7922 0.3770 1.0344 0.101 Uiso 1 1 calc R
H48B H 0.6779 0.4106 1.0352 0.101 Uiso 1 1 calc R
H48C H 0.7631 0.4328 0.9823 0.101 Uiso 1 1 calc R
C49 C 0.6447(3) 0.29333(18) 0.9899(2) 0.0640(12) Uani 1 1 d .
H49A H 0.6127 0.2645 0.9558 0.096 Uiso 1 1 calc R
H49B H 0.5899 0.3068 1.0206 0.096 Uiso 1 1 calc R
H49C H 0.7028 0.2721 1.0163 0.096 Uiso 1 1 calc R
C50 C 0.7770(2) 0.30318(14) 0.71014(15) 0.0297(7) Uani 1 1 d .
H50 H 0.6986 0.2937 0.7065 0.036 Uiso 1 1 calc R
C51 C 0.7914(3) 0.36718(15) 0.67741(17) 0.0386(8) Uani 1 1 d .
H51A H 0.7588 0.3994 0.7050 0.058 Uiso 1 1 calc R
H51B H 0.7567 0.3672 0.6315 0.058 Uiso 1 1 calc R
H51C H 0.8680 0.3760 0.6747 0.058 Uiso 1 1 calc R
C52 C 0.8319(3) 0.25309(17) 0.67015(19) 0.0545(10) Uani 1 1 d .
H52A H 0.9083 0.2630 0.6687 0.082 Uiso 1 1 calc R
H52B H 0.7994 0.2515 0.6237 0.082 Uiso 1 1 calc R
H52C H 0.8234 0.2124 0.6922 0.082 Uiso 1 1 calc R
B1 B 0.4921(2) 0.12138(14) 0.78985(15) 0.0174(6) Uani 1 1 d .
B2 B 0.5397(2) 0.32336(15) 0.78815(15) 0.0189(6) Uani 1 1 d .

loop_
_atom_site_aniso_label
_atom_site_aniso_U_11
_atom_site_aniso_U_22
_atom_site_aniso_U_33
_atom_site_aniso_U_23
_atom_site_aniso_U_13
_atom_site_aniso_U_12
In1 0.02105(11) 0.01625(10) 0.02285(11) 0.00055(9) -0.00059(7) -0.00229(8)
Br1 0.1375(4) 0.0313(2) 0.02367(19) -0.00107(16) -0.0119(2) 0.0024(2)
N1 0.0196(11) 0.0159(11) 0.0190(12) -0.0004(9) 0.0031(9) 0.0003(9)
N2 0.0180(11) 0.0179(12) 0.0198(12) -0.0009(10) 0.0019(9) -0.0004(9)
N3 0.0184(11) 0.0186(12) 0.0283(13) 0.0008(10) -0.0006(10) -0.0011(10)
N4 0.0173(11) 0.0164(12) 0.0232(13) -0.0002(10) -0.0003(9) 0.0006(9)
C1 0.0275(15) 0.0175(14) 0.0301(17) 0.0040(13) 0.0047(13) -0.0013(12)
C2 0.0298(15) 0.0162(14) 0.0289(17) 0.0008(12) 0.0031(13) 0.0028(12)
C3 0.0176(13) 0.0198(14) 0.0209(15) -0.0006(12) 0.0035(11) -0.0020(11)
C4 0.0240(14) 0.0232(15) 0.0240(16) 0.0043(12) 0.0048(12) 0.0018(12)
C5 0.0302(16) 0.0316(17) 0.0255(16) 0.0039(14) 0.0076(13) 0.0043(13)
C6 0.0234(15) 0.045(2) 0.0356(19) 0.0061(16) 0.0128(13) 0.0080(14)
C7 0.0203(14) 0.0398(19) 0.0367(19) 0.0050(15) -0.0007(13) 0.0048(13)
C8 0.0214(14) 0.0250(15) 0.0247(16) 0.0045(13) 0.0009(12) -0.0028(12)
C9 0.0278(15) 0.0338(17) 0.0201(15) 0.0028(13) 0.0029(12) 0.0075(13)
C10 0.0402(19) 0.052(2) 0.043(2) -0.0008(18) -0.0090(16) -0.0047(17)
C11 0.0439(19) 0.0364(19) 0.0336(19) 0.0081(15) 0.0053(15) 0.0133(15)
C12 0.0246(15) 0.0384(18) 0.0232(16) 0.0025(14) -0.0015(12) -0.0002(13)
C13 0.062(2) 0.061(3) 0.032(2) -0.0075(18) -0.0020(17) -0.017(2)
C14 0.073(3) 0.063(3) 0.035(2) 0.0128(19) -0.0011(19) 0.019(2)
C15 0.0194(13) 0.0153(13) 0.0263(16) 0.0009(12) 0.0022(11) 0.0046(11)
C16 0.0234(14) 0.0216(15) 0.0240(16) -0.0009(12) 0.0027(12) 0.0057(12)
C17 0.0322(16) 0.0260(16) 0.0249(16) -0.0005(13) 0.0060(13) 0.0077(13)
C18 0.0226(15) 0.0247(16) 0.0391(19) 0.0027(14) 0.0093(13) 0.0038(12)
C19 0.0206(14) 0.0260(16) 0.0369(19) 0.0013(14) -0.0002(13) -0.0011(12)
C20 0.0244(14) 0.0151(14) 0.0264(16) 0.0020(12) 0.0007(12) 0.0010(12)
C21 0.0260(15) 0.054(2) 0.0216(16) -0.0108(15) 0.0012(13) 0.0073(15)
C22 0.0440(19) 0.073(3) 0.0267(18) -0.0076(18) -0.0022(15) 0.0186(19)
C23 0.052(2) 0.068(3) 0.035(2) -0.0175(19) -0.0010(17) -0.019(2)
C24 0.0238(14) 0.0304(16) 0.0234(16) 0.0012(13) -0.0020(12) 0.0004(13)
C25 0.064(2) 0.036(2) 0.0287(19) -0.0030(15) -0.0095(16) 0.0074(17)
C26 0.0389(18) 0.0357(19) 0.0360(19) 0.0048(15) -0.0079(15) 0.0022(15)
C27 0.0295(16) 0.0152(14) 0.0315(17) -0.0004(13) 0.0030(13) -0.0015(12)
C28 0.0253(15) 0.0186(14) 0.0289(16) -0.0029(13) -0.0001(12) -0.0029(12)
C29 0.0207(14) 0.0177(15) 0.048(2) 0.0058(14) -0.0025(13) 0.0012(12)
C30 0.0279(16) 0.0196(16) 0.056(2) 0.0022(15) -0.0134(15) 0.0007(13)
C31 0.0333(18) 0.0263(18) 0.086(3) 0.0119(19) -0.0233(19) -0.0010(15)
C32 0.0205(17) 0.037(2) 0.122(4) 0.032(2) -0.009(2) 0.0010(16)
C33 0.0285(18) 0.042(2) 0.096(3) 0.026(2) 0.018(2) 0.0046(16)
C34 0.0287(16) 0.0262(17) 0.065(3) 0.0163(17) 0.0108(16) 0.0071(14)
C35 0.0369(17) 0.0375(19) 0.039(2) -0.0022(16) -0.0169(15) 0.0057(15)
C36 0.090(3) 0.058(3) 0.051(3) -0.005(2) -0.038(2) 0.007(2)
C37 0.044(2) 0.046(2) 0.049(2) 0.0045(18) 0.0024(17) -0.0058(17)
C38 0.046(2) 0.045(2) 0.054(2) 0.0089(18) 0.0236(18) 0.0084(17)
C39 0.083(3) 0.075(3) 0.084(4) 0.041(3) 0.012(3) -0.005(3)
C40 0.115(4) 0.070(3) 0.063(3) -0.001(3) 0.032(3) 0.016(3)
C41 0.0176(13) 0.0176(14) 0.0262(16) 0.0025(12) -0.0002(11) -0.0026(11)
C42 0.0227(14) 0.0231(15) 0.0289(17) 0.0044(13) -0.0034(12) -0.0060(12)
C43 0.0302(16) 0.0343(18) 0.0335(18) 0.0073(15) -0.0104(14) -0.0071(14)
C44 0.0190(14) 0.0372(19) 0.056(2) 0.0138(17) -0.0048(15) 0.0012(14)
C45 0.0240(15) 0.0276(17) 0.050(2) 0.0070(15) 0.0115(14) 0.0014(13)
C46 0.0206(14) 0.0197(14) 0.0345(18) 0.0054(13) 0.0056(12) -0.0024(12)
C47 0.0306(16) 0.0378(18) 0.0238(16) -0.0014(14) -0.0013(13) -0.0006(14)
C48 0.071(3) 0.076(3) 0.057(3) -0.033(2) 0.020(2) -0.027(2)
C49 0.070(3) 0.054(3) 0.073(3) -0.002(2) 0.040(2) -0.011(2)
C50 0.0314(16) 0.0309(16) 0.0279(17) 0.0007(14) 0.0119(13) -0.0032(13)
C51 0.0490(19) 0.0360(19) 0.0311(18) 0.0057(15) 0.0043(15) -0.0022(16)
C52 0.088(3) 0.035(2) 0.043(2) -0.0005(18) 0.024(2) 0.006(2)
B1 0.0159(14) 0.0189(16) 0.0172(16) -0.0027(13) -0.0021(12) -0.0008(12)
B2 0.0223(15) 0.0205(16) 0.0141(15) 0.0003(13) 0.0028(12) -0.0036(13)

loop_
_atom_type_symbol
_atom_type_description
_atom_type_scat_dispersion_real
_atom_type_scat_dispersion_imag
_atom_type_scat_source
C C 0.0033 0.0016 'International Tables Vol C Tables 4.2.6.8 and 6.1.1.4'
H H 0.0000 0.0000 'International Tables Vol C Tables 4.2.6.8 and 6.1.1.4'
B B 0.0013 0.0007 'International Tables Vol C Tables 4.2.6.8 and 6.1.1.4'
N N 0.0061 0.0033 'International Tables Vol C Tables 4.2.6.8 and 6.1.1.4'
In In -0.7276 1.3100 'International Tables Vol C Tables 4.2.6.8 and 6.1.1.4'
Br Br -0.2901 2.4595 'International Tables Vol C Tables 4.2.6.8 and 6.1.1.4'

loop_
_geom_angle_atom_site_label_1
_geom_angle_atom_site_label_2
_geom_angle_atom_site_label_3
_geom_angle
B2 In1 B1 154.94(11)
B2 In1 Br1 101.78(8)
B1 In1 Br1 103.23(8)
C1 N1 B1 108.7(2)
C1 N1 C3 119.7(2)
B1 N1 C3 131.6(2)
C2 N2 B1 108.8(2)
C2 N2 C15 121.3(2)
B1 N2 C15 129.9(2)
C27 N3 B2 108.8(2)
C27 N3 C29 121.8(2)
B2 N3 C29 128.6(2)
C28 N4 C41 119.7(2)
C28 N4 B2 108.6(2)
C41 N4 B2 131.5(2)
C2 C1 N1 109.5(2)
C1 C2 N2 109.0(2)
C4 C3 C8 122.2(2)
C4 C3 N1 118.6(2)
C8 C3 N1 119.2(2)
C3 C4 C5 117.9(2)
C3 C4 C9 122.5(2)
C5 C4 C9 119.7(3)
C6 C5 C4 120.8(3)
C7 C6 C5 120.4(3)
C6 C7 C8 121.5(3)
C7 C8 C3 117.2(3)
C7 C8 C12 121.0(2)
C3 C8 C12 121.7(2)
C4 C9 C10 110.7(2)
C4 C9 C11 111.2(2)
C10 C9 C11 111.5(3)
C8 C12 C13 109.9(2)
C8 C12 C14 113.7(3)
C13 C12 C14 110.4(3)
C16 C15 C20 122.7(2)
C16 C15 N2 119.2(2)
C20 C15 N2 118.1(2)
C17 C16 C15 117.4(2)
C17 C16 C21 120.7(3)
C15 C16 C21 121.9(2)
C18 C17 C16 121.1(3)
C19 C18 C17 120.3(3)
C18 C19 C20 121.2(3)
C19 C20 C15 117.2(3)
C19 C20 C24 120.8(2)
C15 C20 C24 122.0(2)
C16 C21 C22 113.8(3)
C16 C21 C23 110.4(3)
C22 C21 C23 109.5(3)
C20 C24 C25 111.0(2)
C20 C24 C26 112.9(2)
C25 C24 C26 110.6(2)
C28 C27 N3 109.3(2)
C27 C28 N4 109.3(2)
C34 C29 C30 122.4(3)
C34 C29 N3 118.2(3)
C30 C29 N3 119.4(3)
C31 C30 C29 116.8(3)
C31 C30 C35 121.1(3)
C29 C30 C35 122.0(3)
C32 C31 C30 121.5(4)
C31 C32 C33 120.9(3)
C32 C33 C34 120.8(4)
C33 C34 C29 117.6(3)
C33 C34 C38 120.6(3)
C29 C34 C38 121.7(3)
C30 C35 C37 110.7(3)
C30 C35 C36 113.4(3)
C37 C35 C36 109.3(3)
C34 C38 C39 113.2(3)
C34 C38 C40 111.4(3)
C39 C38 C40 110.5(4)
C42 C41 C46 122.1(2)
C42 C41 N4 118.6(2)
C46 C41 N4 119.3(2)
C43 C42 C41 117.9(3)
C43 C42 C47 120.7(3)
C41 C42 C47 121.3(2)
C44 C43 C42 120.5(3)
C43 C44 C45 120.7(3)
C44 C45 C46 121.2(3)
C45 C46 C41 117.4(3)
C45 C46 C50 121.9(3)
C41 C46 C50 120.7(2)
C48 C47 C49 110.7(3)
C48 C47 C42 113.6(3)
C49 C47 C42 110.0(3)
C52 C50 C46 114.4(3)
C52 C50 C51 110.3(3)
C46 C50 C51 111.2(2)
N1 B1 N2 104.0(2)
N1 B1 In1 128.56(19)
N2 B1 In1 127.25(19)
N3 B2 N4 104.0(2)
N3 B2 In1 126.72(19)
N4 B2 In1 128.9(2)

loop_
_geom_bond_atom_site_label_1
_geom_bond_atom_site_label_2
_geom_bond_distance
In1 B2 2.231(3)
In1 B1 2.231(3)
In1 Br1 2.5680(4)
N1 C1 1.392(3)
N1 B1 1.432(4)
N1 C3 1.442(3)
N2 C2 1.394(3)
N2 B1 1.435(4)
N2 C15 1.449(3)
N3 C27 1.401(3)
N3 B2 1.427(4)
N3 C29 1.440(3)
N4 C28 1.396(3)
N4 C41 1.434(3)
N4 B2 1.441(4)
C1 C2 1.339(4)
C3 C4 1.397(4)
C3 C8 1.404(4)
C4 C5 1.398(4)
C4 C9 1.518(4)
C5 C6 1.382(4)
C6 C7 1.368(4)
C7 C8 1.401(4)
C8 C12 1.516(4)
C9 C10 1.526(4)
C9 C11 1.532(4)
C12 C13 1.526(4)
C12 C14 1.527(4)
C15 C16 1.398(4)
C15 C20 1.400(4)
C16 C17 1.397(4)
C16 C21 1.518(4)
C17 C18 1.382(4)
C18 C19 1.374(4)
C19 C20 1.401(4)
C20 C24 1.511(4)
C21 C22 1.527(4)
C21 C23 1.533(5)
C24 C25 1.526(4)
C24 C26 1.535(4)
C27 C28 1.336(4)
C29 C34 1.400(4)
C29 C30 1.402(4)
C30 C31 1.402(4)
C30 C35 1.503(5)
C31 C32 1.365(6)
C32 C33 1.368(6)
C33 C34 1.398(4)
C34 C38 1.507(5)
C35 C37 1.534(5)
C35 C36 1.538(5)
C38 C39 1.528(5)
C38 C40 1.533(6)
C41 C42 1.400(4)
C41 C46 1.408(4)
C42 C43 1.399(4)
C42 C47 1.520(4)
C43 C44 1.378(4)
C44 C45 1.379(5)
C45 C46 1.390(4)
C46 C50 1.522(4)
C47 C48 1.513(5)
C47 C49 1.514(5)
C50 C52 1.514(4)
C50 C51 1.526(4)
